data_8102403
loop_
_publ_author_name
'Gerhard Laus'
'Johannes Sch\"utz'
'Norbert Schuler'
'Volker Kahlenberg'
'Herwig Schottenberger'

_publ_section_title
;
 Crystal structure of tetrabutylammonium
 2,3,6-tricyano-4-fluoro-5-(trifluoromethyl)phenolate,
 [(C4H9)4N][C10F4N3O]
;
_journal_issue 1
_journal_name_full 'Zeitschrift f\"ur Kristallographie - New Crystal Structures'
_journal_page_first 117
_journal_volume 224
_journal_year 2009
_chemical_formula_moiety 'C16 H36 N, C10 F4 N3 O'
_chemical_formula_sum 'C26 H36 F4 N4 O'
_chemical_formula_weight 496.59
_space_group_IT_number 14
_symmetry_cell_setting monoclinic
_symmetry_space_group_name_Hall '-P 2ybc'
_symmetry_space_group_name_H-M 'P 1 21/c 1'
_atom_sites_solution_hydrogens geom
_atom_sites_solution_primary direct
_atom_sites_solution_secondary difmap
_audit_conform_dict_location ftp://ftp.iucr.org/pub/cif_core.dic
_audit_conform_dict_name cif_core.dic
_audit_conform_dict_version 2.3
_audit_creation_date 2008-11-27T14:04:09-00:00
_audit_creation_method 'WinGX routine CIF_UPDATE'
_cell_angle_alpha 90
_cell_angle_beta 106.306(2)
_cell_angle_gamma 90
_cell_formula_units_Z 4
_cell_length_a 9.54198(14)
_cell_length_b 23.4025(3)
_cell_length_c 12.6144(2)
_cell_measurement_reflns_used 14797
_cell_measurement_temperature 100(2)
_cell_measurement_theta_max 67.2635
_cell_measurement_theta_min 3.6495
_cell_volume 2703.57(7)
_computing_cell_refinement
;
        CrysAlis RED, Oxford Diffraction Ltd.,
        Version 1.171.32.24 (release 21-04-2008 CrysAlis171 .NET)
        (compiled Apr 21 2008,18:23:10)
;
_computing_data_collection
;
        CrysAlis CCD, Oxford Diffraction Ltd.,
        Version 1.171.32.24 (release 21-04-2008 CrysAlis171 .NET)
        (compiled Apr 21 2008,18:23:10)
;
_computing_data_reduction
;
        CrysAlis RED, Oxford Diffraction Ltd.,
        Version 1.171.32.24 (release 21-04-2008 CrysAlis171 .NET)
        (compiled Apr 21 2008,18:23:10)
;
_computing_structure_refinement 'SHELXL-97 (Sheldrick, 1997)'
_computing_structure_solution 'SIR2002 (Burla et al., 2002)'
_diffrn_ambient_temperature 100(2)
_diffrn_detector_area_resol_mean 10.3822
_diffrn_measured_fraction_theta_full 0.99
_diffrn_measured_fraction_theta_max 0.99
_diffrn_measurement_device_type 'Oxford Diffraction Gemini-R Ultra'
_diffrn_measurement_method '\w (1\% width)'
_diffrn_orient_matrix_UB_11 0.1208761011
_diffrn_orient_matrix_UB_12 -0.0442482096
_diffrn_orient_matrix_UB_13 0.0474258353
_diffrn_orient_matrix_UB_21 0.0863028224
_diffrn_orient_matrix_UB_22 0.0223772721
_diffrn_orient_matrix_UB_23 -0.0779067351
_diffrn_orient_matrix_UB_31 0.078918314
_diffrn_orient_matrix_UB_32 0.0432741822
_diffrn_orient_matrix_UB_33 0.088667895
_diffrn_radiation_monochromator mirror
_diffrn_radiation_probe x-ray
_diffrn_radiation_source 'Ultra (Cu) X-ray Source'
_diffrn_radiation_type CuK\a
_diffrn_radiation_wavelength 1.5418
_diffrn_reflns_av_R_equivalents 0.0354
_diffrn_reflns_av_unetI/netI 0.0178
_diffrn_reflns_limit_h_max 11
_diffrn_reflns_limit_h_min -11
_diffrn_reflns_limit_k_max 27
_diffrn_reflns_limit_k_min -26
_diffrn_reflns_limit_l_max 14
_diffrn_reflns_limit_l_min -15
_diffrn_reflns_number 29393
_diffrn_reflns_theta_full 67.35
_diffrn_reflns_theta_max 67.35
_diffrn_reflns_theta_min 3.78
_exptl_absorpt_coefficient_mu 0.791
_exptl_absorpt_correction_T_max 0.9843
_exptl_absorpt_correction_T_min 0.8088
_exptl_absorpt_correction_type multi-scan
_exptl_absorpt_process_details
;
        CrysAlis RED, Oxford Diffraction Ltd.,
        Version 1.171.32.24 (release 21-04-2008 CrysAlis171 .NET)
        (compiled Apr 21 2008,18:23:10)
        Empirical absorption correction using spherical harmonics,
 implemented in SCALE3 ABSPACK scaling algorithm.
;
_exptl_crystal_colour yellow
_exptl_crystal_density_diffrn 1.22
_exptl_crystal_density_method 'not measured'
_exptl_crystal_description 'thin plate'
_exptl_crystal_F_000 1056
_exptl_crystal_size_max 0.28
_exptl_crystal_size_mid 0.12
_exptl_crystal_size_min 0.02
_refine_diff_density_max 0.6613
_refine_diff_density_min -0.345
_refine_diff_density_rms 0.053
_refine_ls_extinction_method none
_refine_ls_goodness_of_fit_ref 1.039
_refine_ls_hydrogen_treatment constr
_refine_ls_matrix_type full
_refine_ls_number_parameters 320
_refine_ls_number_reflns 4812
_refine_ls_number_restraints 0
_refine_ls_restrained_S_all 1.039
_refine_ls_R_factor_all 0.0622
_refine_ls_R_factor_gt 0.0544
_refine_ls_shift/su_max 0.001
_refine_ls_shift/su_mean 0
_refine_ls_structure_factor_coef Fsqd
_refine_ls_weighting_details 'calc w=1/[\s^2^(Fo^2^)+(0.0917P)^2^+1.7438P] where P=(Fo^2^+2Fc^2^)/3'
_refine_ls_weighting_scheme calc
_refine_ls_wR_factor_gt 0.154
_refine_ls_wR_factor_ref 0.1596
_reflns_number_gt 4140
_reflns_number_total 4812
_reflns_threshold_expression >2sigma(I)
_cod_data_source_file 1267-2502.cff
_cod_data_source_block sch4_5
_cod_original_sg_symbol_Hall '-P 2ybc '
_cod_database_code 8102403

loop_
_symmetry_equiv_pos_as_xyz
'x, y, z'
'-x, y+1/2, -z+1/2'
'-x, -y, -z'
'x, -y-1/2, z-1/2'

loop_
_atom_site_label
_atom_site_type_symbol
_atom_site_fract_x
_atom_site_fract_y
_atom_site_fract_z
_atom_site_U_iso_or_equiv
_atom_site_adp_type
_atom_site_occupancy
_atom_site_symmetry_multiplicity
_atom_site_calc_flag
_atom_site_refinement_flags
_atom_site_disorder_assembly
_atom_site_disorder_group
F1 F 0.11625(14) 0.97206(5) 0.00144(12) 0.0431(4) Uani 1 1 d . . .
O1 O 0.49239(15) 0.81344(6) 0.23938(11) 0.0285(3) Uani 1 1 d . . .
N1 N 0.1899(2) 0.72912(8) 0.10011(16) 0.0357(4) Uani 1 1 d . . .
N2 N -0.0902(2) 0.84565(9) -0.06143(16) 0.0387(5) Uani 1 1 d . . .
N3 N 0.6950(2) 0.92934(9) 0.32192(17) 0.0451(5) Uani 1 1 d . . .
N4 N 0.69322(16) 0.69689(6) 0.08272(12) 0.0201(3) Uani 1 1 d . . .
C1 C 0.4052(2) 0.85003(8) 0.18492(15) 0.0243(4) Uani 1 1 d . . .
C2 C 0.2624(2) 0.83567(8) 0.11624(15) 0.0231(4) Uani 1 1 d . . .
C3 C 0.1662(2) 0.87702(9) 0.05664(16) 0.0264(4) Uani 1 1 d . . .
C4 C 0.2099(2) 0.93345(9) 0.06131(18) 0.0303(5) Uani 1 1 d . . .
C5 C 0.3468(2) 0.95062(9) 0.12479(18) 0.0310(5) Uani 1 1 d . . .
C6 C 0.4424(2) 0.90995(9) 0.18618(17) 0.0278(4) Uani 1 1 d . . .
C7 C 0.2219(2) 0.77663(9) 0.10828(16) 0.0268(4) Uani 1 1 d . . .
C8 C 0.0228(2) 0.86078(9) -0.01020(17) 0.0303(5) Uani 1 1 d . . .
C9 C 0.3838(3) 1.01312(10) 0.1252(2) 0.0402(5) Uani 1 1 d . . .
C10 C 0.5846(2) 0.92302(9) 0.25973(19) 0.0340(5) Uani 1 1 d . . .
C11 C 0.56678(19) 0.66103(8) 0.09690(15) 0.0216(4) Uani 1 1 d . . .
H11A H 0.6018 0.6384 0.1656 0.026 Uiso 1 1 calc R . .
H11B H 0.49 0.6872 0.107 0.026 Uiso 1 1 calc R . .
C12 C 0.4980(2) 0.62045(8) 0.00310(16) 0.0240(4) Uani 1 1 d . . .
H12A H 0.5732 0.594 -0.0087 0.029 Uiso 1 1 calc R . .
H12B H 0.4577 0.6424 -0.0658 0.029 Uiso 1 1 calc R . .
C13 C 0.3762(2) 0.58637(9) 0.03052(17) 0.0292(4) Uani 1 1 d . . .
H13A H 0.4166 0.5658 0.1011 0.035 Uiso 1 1 calc R . .
H13B H 0.3004 0.6131 0.0405 0.035 Uiso 1 1 calc R . .
C14 C 0.3060(2) 0.54341(9) -0.05933(19) 0.0347(5) Uani 1 1 d . . .
H14A H 0.263 0.5637 -0.1289 0.052 Uiso 1 1 calc R . .
H14B H 0.2295 0.5223 -0.0379 0.052 Uiso 1 1 calc R . .
H14C H 0.3804 0.5166 -0.069 0.052 Uiso 1 1 calc R . .
C15 C 0.6461(2) 0.73498(8) -0.01899(15) 0.0219(4) Uani 1 1 d . . .
H15A H 0.7311 0.7582 -0.0232 0.026 Uiso 1 1 calc R . .
H15B H 0.6192 0.7102 -0.0852 0.026 Uiso 1 1 calc R . .
C16 C 0.5194(2) 0.77512(8) -0.02395(16) 0.0254(4) Uani 1 1 d . . .
H16A H 0.5431 0.8001 0.0421 0.031 Uiso 1 1 calc R . .
H16B H 0.431 0.7528 -0.0248 0.031 Uiso 1 1 calc R . .
C17 C 0.4909(2) 0.81154(8) -0.12846(16) 0.0250(4) Uani 1 1 d . . .
H17A H 0.5766 0.8363 -0.1234 0.03 Uiso 1 1 calc R . .
H17B H 0.4791 0.7861 -0.1931 0.03 Uiso 1 1 calc R . .
C18 C 0.3553(2) 0.84882(9) -0.14646(17) 0.0302(4) Uani 1 1 d . . .
H18A H 0.27 0.8246 -0.1513 0.045 Uiso 1 1 calc R . .
H18B H 0.3406 0.8705 -0.2152 0.045 Uiso 1 1 calc R . .
H18C H 0.3682 0.8754 -0.0844 0.045 Uiso 1 1 calc R . .
C19 C 0.81525(19) 0.65935(8) 0.06477(15) 0.0220(4) Uani 1 1 d . . .
H19A H 0.7775 0.6388 -0.0061 0.026 Uiso 1 1 calc R . .
H19B H 0.8955 0.6845 0.0574 0.026 Uiso 1 1 calc R . .
C20 C 0.8782(2) 0.61579(9) 0.15453(17) 0.0278(4) Uani 1 1 d . . .
H20A H 0.8004 0.5894 0.1617 0.033 Uiso 1 1 calc R . .
H20B H 0.918 0.6355 0.2261 0.033 Uiso 1 1 calc R . .
C21 C 0.9995(2) 0.58209(9) 0.12529(19) 0.0319(5) Uani 1 1 d . . .
H21A H 0.9591 0.5629 0.0532 0.038 Uiso 1 1 calc R . .
H21B H 1.0766 0.6088 0.1179 0.038 Uiso 1 1 calc R . .
C22 C 1.0662(3) 0.53754(10) 0.2128(2) 0.0430(6) Uani 1 1 d . . .
H22A H 1.1113 0.5566 0.2833 0.064 Uiso 1 1 calc R . .
H22B H 1.1406 0.5158 0.19 0.064 Uiso 1 1 calc R . .
H22C H 0.9897 0.5115 0.2214 0.064 Uiso 1 1 calc R . .
C23 C 0.7452(2) 0.73201(8) 0.18837(14) 0.0218(4) Uani 1 1 d . . .
H23A H 0.6619 0.755 0.1969 0.026 Uiso 1 1 calc R . .
H23B H 0.7733 0.7053 0.2517 0.026 Uiso 1 1 calc R . .
C24 C 0.8724(2) 0.77197(9) 0.19506(17) 0.0307(5) Uani 1 1 d . . .
H24A H 0.8452 0.8005 0.1349 0.037 Uiso 1 1 calc R . .
H24B H 0.9573 0.75 0.1866 0.037 Uiso 1 1 calc R . .
C25 C 0.9120(2) 0.80204(9) 0.30683(17) 0.0316(5) Uani 1 1 d . . .
H25A H 0.8246 0.822 0.3159 0.038 Uiso 1 1 calc R . .
H25B H 0.9414 0.773 0.3661 0.038 Uiso 1 1 calc R . .
C26 C 1.0353(3) 0.84510(12) 0.3198(2) 0.0517(7) Uani 1 1 d . . .
H26A H 1.1234 0.8254 0.3139 0.078 Uiso 1 1 calc R . .
H26B H 1.0551 0.8636 0.3922 0.078 Uiso 1 1 calc R . .
H26C H 1.0067 0.874 0.2616 0.078 Uiso 1 1 calc R . .
F2 F 0.36508(17) 1.03330(6) 0.02354(12) 0.0499(4) Uani 1 1 d . . .
F3 F 0.52280(19) 1.02453(6) 0.18049(14) 0.0604(5) Uani 1 1 d . . .
F4 F 0.3005(2) 1.04439(6) 0.17130(15) 0.0652(5) Uani 1 1 d . . .

loop_
_atom_site_aniso_label
_atom_site_aniso_U_11
_atom_site_aniso_U_22
_atom_site_aniso_U_33
_atom_site_aniso_U_23
_atom_site_aniso_U_13
_atom_site_aniso_U_12
F1 0.0363(7) 0.0342(7) 0.0570(9) 0.0106(6) 0.0099(6) 0.0143(5)
O1 0.0263(7) 0.0336(8) 0.0244(7) 0.0029(6) 0.0052(6) 0.0064(6)
N1 0.0328(10) 0.0321(11) 0.0434(11) 0.0022(8) 0.0124(8) -0.0020(8)
N2 0.0307(10) 0.0472(12) 0.0356(10) 0.0025(8) 0.0048(8) -0.0016(8)
N3 0.0484(13) 0.0428(11) 0.0382(11) 0.0098(9) 0.0025(10) -0.0164(9)
N4 0.0190(8) 0.0225(8) 0.0192(8) -0.0012(6) 0.0062(6) 0.0004(6)
C1 0.0246(9) 0.0301(10) 0.0206(9) -0.0029(8) 0.0102(8) 0.0019(8)
C2 0.0228(9) 0.0266(10) 0.0218(9) -0.0011(7) 0.0094(8) 0.0013(7)
C3 0.0227(9) 0.0311(11) 0.0266(10) -0.0014(8) 0.0087(8) 0.0022(8)
C4 0.0284(10) 0.0268(10) 0.0368(11) 0.0030(8) 0.0110(9) 0.0102(8)
C5 0.0339(11) 0.0267(10) 0.0342(11) -0.0029(8) 0.0128(9) 0.0014(8)
C6 0.0263(10) 0.0301(10) 0.0275(10) -0.0036(8) 0.0084(8) 0.0006(8)
C7 0.0229(9) 0.0315(12) 0.0273(10) 0.0018(8) 0.0092(8) 0.0026(8)
C8 0.0271(11) 0.0347(11) 0.0288(11) 0.0052(9) 0.0070(9) 0.0036(9)
C9 0.0481(13) 0.0301(11) 0.0419(13) 0.0008(10) 0.0119(11) 0.0017(10)
C10 0.0329(12) 0.0312(11) 0.0377(12) 0.0049(9) 0.0097(10) -0.0043(9)
C11 0.0194(9) 0.0242(9) 0.0223(9) 0.0020(7) 0.0076(7) 0.0006(7)
C12 0.0224(9) 0.0250(9) 0.0245(9) -0.0008(7) 0.0065(8) -0.0009(7)
C13 0.0261(10) 0.0310(11) 0.0305(10) 0.0007(8) 0.0076(8) -0.0043(8)
C14 0.0282(11) 0.0298(11) 0.0437(13) -0.0015(9) 0.0061(9) -0.0053(8)
C15 0.0228(9) 0.0246(9) 0.0193(9) 0.0005(7) 0.0074(7) -0.0003(7)
C16 0.0269(10) 0.0283(10) 0.0227(9) 0.0026(8) 0.0095(8) 0.0043(8)
C17 0.0283(10) 0.0236(9) 0.0245(9) 0.0014(8) 0.0098(8) 0.0020(8)
C18 0.0327(11) 0.0284(10) 0.0304(11) 0.0042(8) 0.0103(9) 0.0059(8)
C19 0.0191(9) 0.0259(9) 0.0222(9) -0.0027(7) 0.0079(7) 0.0014(7)
C20 0.0262(10) 0.0295(10) 0.0284(10) 0.0016(8) 0.0087(8) 0.0062(8)
C21 0.0249(10) 0.0312(11) 0.0394(12) -0.0035(9) 0.0085(9) 0.0045(8)
C22 0.0324(12) 0.0346(12) 0.0574(15) 0.0015(11) 0.0052(11) 0.0118(9)
C23 0.0220(9) 0.0268(10) 0.0171(9) -0.0028(7) 0.0064(7) 0.0006(7)
C24 0.0315(11) 0.0376(11) 0.0258(10) -0.0101(8) 0.0127(9) -0.0106(9)
C25 0.0332(11) 0.0371(11) 0.0260(10) -0.0082(9) 0.0107(9) -0.0094(9)
C26 0.0546(15) 0.0638(17) 0.0408(14) -0.0238(12) 0.0199(12) -0.0325(13)
F2 0.0626(9) 0.0437(8) 0.0405(8) 0.0083(6) 0.0096(7) -0.0017(7)
F3 0.0661(10) 0.0379(8) 0.0632(10) 0.0047(7) -0.0045(8) -0.0169(7)
F4 0.0989(13) 0.0342(8) 0.0756(11) -0.0058(7) 0.0461(10) 0.0105(8)

loop_
_atom_type_symbol
_atom_type_description
_atom_type_scat_dispersion_real
_atom_type_scat_dispersion_imag
_atom_type_scat_source
C C 0.0181 0.0091 'International Tables Vol C Tables 4.2.6.8 and 6.1.1.4'
H H 0 0 'International Tables Vol C Tables 4.2.6.8 and 6.1.1.4'
F F 0.0727 0.0534 'International Tables Vol C Tables 4.2.6.8 and 6.1.1.4'
N N 0.0311 0.018 'International Tables Vol C Tables 4.2.6.8 and 6.1.1.4'
O O 0.0492 0.0322 'International Tables Vol C Tables 4.2.6.8 and 6.1.1.4'

loop_
_geom_angle_atom_site_label_1
_geom_angle_atom_site_label_2
_geom_angle_atom_site_label_3
_geom_angle
_geom_angle_site_symmetry_1
_geom_angle_site_symmetry_3
_geom_angle_publ_flag
C11 N4 C15 111.46(13) . . ?
C11 N4 C23 105.59(13) . . ?
C15 N4 C23 111.55(14) . . ?
C11 N4 C19 111.32(14) . . ?
C15 N4 C19 105.61(13) . . ?
C23 N4 C19 111.44(13) . . ?
O1 C1 C2 122.82(18) . . ?
O1 C1 C6 122.16(18) . . ?
C2 C1 C6 115.01(17) . . ?
C3 C2 C7 120.47(18) . . ?
C3 C2 C1 122.09(18) . . ?
C7 C2 C1 117.43(17) . . ?
C4 C3 C2 119.60(18) . . ?
C4 C3 C8 120.16(18) . . ?
C2 C3 C8 120.24(18) . . ?
F1 C4 C3 118.28(18) . . ?
F1 C4 C5 119.98(19) . . ?
C3 C4 C5 121.74(19) . . ?
C4 C5 C6 119.12(19) . . ?
C4 C5 C9 117.78(19) . . ?
C6 C5 C9 123.1(2) . . ?
C5 C6 C10 124.21(19) . . ?
C5 C6 C1 122.42(19) . . ?
C10 C6 C1 113.33(18) . . ?
N1 C7 C2 178.8(2) . . ?
N2 C8 C3 177.1(2) . . ?
F4 C9 F2 106.94(19) . . ?
F4 C9 F3 106.8(2) . . ?
F2 C9 F3 106.0(2) . . ?
F4 C9 C5 111.6(2) . . ?
F2 C9 C5 111.96(19) . . ?
F3 C9 C5 113.10(19) . . ?
N3 C10 C6 174.4(2) . . ?
C12 C11 N4 115.96(14) . . ?
C12 C11 H11A 108.3 . . ?
N4 C11 H11A 108.3 . . ?
C12 C11 H11B 108.3 . . ?
N4 C11 H11B 108.3 . . ?
H11A C11 H11B 107.4 . . ?
C11 C12 C13 109.90(15) . . ?
C11 C12 H12A 109.7 . . ?
C13 C12 H12A 109.7 . . ?
C11 C12 H12B 109.7 . . ?
C13 C12 H12B 109.7 . . ?
H12A C12 H12B 108.2 . . ?
C14 C13 C12 112.31(17) . . ?
C14 C13 H13A 109.1 . . ?
C12 C13 H13A 109.1 . . ?
C14 C13 H13B 109.1 . . ?
C12 C13 H13B 109.1 . . ?
H13A C13 H13B 107.9 . . ?
C13 C14 H14A 109.5 . . ?
C13 C14 H14B 109.5 . . ?
H14A C14 H14B 109.5 . . ?
C13 C14 H14C 109.5 . . ?
H14A C14 H14C 109.5 . . ?
H14B C14 H14C 109.5 . . ?
C16 C15 N4 116.12(14) . . ?
C16 C15 H15A 108.3 . . ?
N4 C15 H15A 108.3 . . ?
C16 C15 H15B 108.3 . . ?
N4 C15 H15B 108.3 . . ?
H15A C15 H15B 107.4 . . ?
C15 C16 C17 109.13(15) . . ?
C15 C16 H16A 109.9 . . ?
C17 C16 H16A 109.9 . . ?
C15 C16 H16B 109.9 . . ?
C17 C16 H16B 109.9 . . ?
H16A C16 H16B 108.3 . . ?
C18 C17 C16 112.72(16) . . ?
C18 C17 H17A 109 . . ?
C16 C17 H17A 109 . . ?
C18 C17 H17B 109 . . ?
C16 C17 H17B 109 . . ?
H17A C17 H17B 107.8 . . ?
C17 C18 H18A 109.5 . . ?
C17 C18 H18B 109.5 . . ?
H18A C18 H18B 109.5 . . ?
C17 C18 H18C 109.5 . . ?
H18A C18 H18C 109.5 . . ?
H18B C18 H18C 109.5 . . ?
C20 C19 N4 115.80(14) . . ?
C20 C19 H19A 108.3 . . ?
N4 C19 H19A 108.3 . . ?
C20 C19 H19B 108.3 . . ?
N4 C19 H19B 108.3 . . ?
H19A C19 H19B 107.4 . . ?
C19 C20 C21 109.56(16) . . ?
C19 C20 H20A 109.8 . . ?
C21 C20 H20A 109.8 . . ?
C19 C20 H20B 109.8 . . ?
C21 C20 H20B 109.8 . . ?
H20A C20 H20B 108.2 . . ?
C22 C21 C20 111.69(18) . . ?
C22 C21 H21A 109.3 . . ?
C20 C21 H21A 109.3 . . ?
C22 C21 H21B 109.3 . . ?
C20 C21 H21B 109.3 . . ?
H21A C21 H21B 107.9 . . ?
C21 C22 H22A 109.5 . . ?
C21 C22 H22B 109.5 . . ?
H22A C22 H22B 109.5 . . ?
C21 C22 H22C 109.5 . . ?
H22A C22 H22C 109.5 . . ?
H22B C22 H22C 109.5 . . ?
C24 C23 N4 116.11(14) . . ?
C24 C23 H23A 108.3 . . ?
N4 C23 H23A 108.3 . . ?
C24 C23 H23B 108.3 . . ?
N4 C23 H23B 108.3 . . ?
H23A C23 H23B 107.4 . . ?
C23 C24 C25 108.83(16) . . ?
C23 C24 H24A 109.9 . . ?
C25 C24 H24A 109.9 . . ?
C23 C24 H24B 109.9 . . ?
C25 C24 H24B 109.9 . . ?
H24A C24 H24B 108.3 . . ?
C26 C25 C24 112.83(17) . . ?
C26 C25 H25A 109 . . ?
C24 C25 H25A 109 . . ?
C26 C25 H25B 109 . . ?
C24 C25 H25B 109 . . ?
H25A C25 H25B 107.8 . . ?
C25 C26 H26A 109.5 . . ?
C25 C26 H26B 109.5 . . ?
H26A C26 H26B 109.5 . . ?
C25 C26 H26C 109.5 . . ?
H26A C26 H26C 109.5 . . ?
H26B C26 H26C 109.5 . . ?

loop_
_geom_bond_atom_site_label_1
_geom_bond_atom_site_label_2
_geom_bond_distance
_geom_bond_site_symmetry_2
_geom_bond_publ_flag
F1 C4 1.344(2) . ?
O1 C1 1.256(2) . ?
N1 C7 1.150(3) . ?
N2 C8 1.146(3) . ?
N3 C10 1.133(3) . ?
N4 C11 1.521(2) . ?
N4 C15 1.523(2) . ?
N4 C23 1.525(2) . ?
N4 C19 1.525(2) . ?
C1 C2 1.434(3) . ?
C1 C6 1.446(3) . ?
C2 C3 1.399(3) . ?
C2 C7 1.431(3) . ?
C3 C4 1.381(3) . ?
C3 C8 1.442(3) . ?
C4 C5 1.387(3) . ?
C5 C6 1.393(3) . ?
C5 C9 1.504(3) . ?
C6 C10 1.445(3) . ?
C9 F4 1.329(3) . ?
C9 F2 1.331(3) . ?
C9 F3 1.340(3) . ?
C11 C12 1.515(3) . ?
C11 H11A 0.99 . ?
C11 H11B 0.99 . ?
C12 C13 1.528(3) . ?
C12 H12A 0.99 . ?
C12 H12B 0.99 . ?
C13 C14 1.522(3) . ?
C13 H13A 0.99 . ?
C13 H13B 0.99 . ?
C14 H14A 0.98 . ?
C14 H14B 0.98 . ?
C14 H14C 0.98 . ?
C15 C16 1.518(3) . ?
C15 H15A 0.99 . ?
C15 H15B 0.99 . ?
C16 C17 1.529(3) . ?
C16 H16A 0.99 . ?
C16 H16B 0.99 . ?
C17 C18 1.523(3) . ?
C17 H17A 0.99 . ?
C17 H17B 0.99 . ?
C18 H18A 0.98 . ?
C18 H18B 0.98 . ?
C18 H18C 0.98 . ?
C19 C20 1.517(3) . ?
C19 H19A 0.99 . ?
C19 H19B 0.99 . ?
C20 C21 1.528(3) . ?
C20 H20A 0.99 . ?
C20 H20B 0.99 . ?
C21 C22 1.522(3) . ?
C21 H21A 0.99 . ?
C21 H21B 0.99 . ?
C22 H22A 0.98 . ?
C22 H22B 0.98 . ?
C22 H22C 0.98 . ?
C23 C24 1.516(3) . ?
C23 H23A 0.99 . ?
C23 H23B 0.99 . ?
C24 C25 1.525(3) . ?
C24 H24A 0.99 . ?
C24 H24B 0.99 . ?
C25 C26 1.522(3) . ?
C25 H25A 0.99 . ?
C25 H25B 0.99 . ?
C26 H26A 0.98 . ?
C26 H26B 0.98 . ?
C26 H26C 0.98 . ?

loop_
_geom_torsion_atom_site_label_1
_geom_torsion_atom_site_label_2
_geom_torsion_atom_site_label_3
_geom_torsion_atom_site_label_4
_geom_torsion
_geom_torsion_site_symmetry_1
_geom_torsion_site_symmetry_2
_geom_torsion_site_symmetry_3
_geom_torsion_site_symmetry_4
_geom_torsion_publ_flag
O1 C1 C2 C3 179.59(17) . . . . ?
C6 C1 C2 C3 -1.0(3) . . . . ?
O1 C1 C2 C7 -1.9(3) . . . . ?
C6 C1 C2 C7 177.50(16) . . . . ?
C7 C2 C3 C4 -176.94(18) . . . . ?
C1 C2 C3 C4 1.5(3) . . . . ?
C7 C2 C3 C8 2.4(3) . . . . ?
C1 C2 C3 C8 -179.11(17) . . . . ?
C2 C3 C4 F1 178.68(17) . . . . ?
C8 C3 C4 F1 -0.7(3) . . . . ?
C2 C3 C4 C5 -0.7(3) . . . . ?
C8 C3 C4 C5 179.90(19) . . . . ?
F1 C4 C5 C6 -179.93(18) . . . . ?
C3 C4 C5 C6 -0.5(3) . . . . ?
F1 C4 C5 C9 1.1(3) . . . . ?
C3 C4 C5 C9 -179.53(19) . . . . ?
C4 C5 C6 C10 -176.61(19) . . . . ?
C9 C5 C6 C10 2.3(3) . . . . ?
C4 C5 C6 C1 1.0(3) . . . . ?
C9 C5 C6 C1 179.98(19) . . . . ?
O1 C1 C6 C5 179.13(18) . . . . ?
C2 C1 C6 C5 -0.3(3) . . . . ?
O1 C1 C6 C10 -3.0(3) . . . . ?
C2 C1 C6 C10 177.60(17) . . . . ?
C4 C5 C9 F4 65.4(3) . . . . ?
C6 C5 C9 F4 -113.5(2) . . . . ?
C4 C5 C9 F2 -54.4(3) . . . . ?
C6 C5 C9 F2 126.7(2) . . . . ?
C4 C5 C9 F3 -174.1(2) . . . . ?
C6 C5 C9 F3 6.9(3) . . . . ?
C15 N4 C11 C12 60.52(19) . . . . ?
C23 N4 C11 C12 -178.19(15) . . . . ?
C19 N4 C11 C12 -57.1(2) . . . . ?
N4 C11 C12 C13 178.42(15) . . . . ?
C11 C12 C13 C14 -178.18(16) . . . . ?
C11 N4 C15 C16 56.3(2) . . . . ?
C23 N4 C15 C16 -61.43(19) . . . . ?
C19 N4 C15 C16 177.35(15) . . . . ?
N4 C15 C16 C17 177.78(15) . . . . ?
C15 C16 C17 C18 174.04(16) . . . . ?
C11 N4 C19 C20 -57.1(2) . . . . ?
C15 N4 C19 C20 -178.20(15) . . . . ?
C23 N4 C19 C20 60.5(2) . . . . ?
N4 C19 C20 C21 -179.50(15) . . . . ?
C19 C20 C21 C22 -179.82(17) . . . . ?
C11 N4 C23 C24 -179.97(16) . . . . ?
C15 N4 C23 C24 -58.7(2) . . . . ?
C19 N4 C23 C24 59.0(2) . . . . ?
N4 C23 C24 C25 -178.37(16) . . . . ?
C23 C24 C25 C26 -177.7(2) . . . . ?

loop_
_cod_related_entry_id
_cod_related_entry_database
_cod_related_entry_code
1 ChemSpider 30653958
